data_7226318
loop_
_publ_author_name
'Panda, Tarun Kanti Kanti'
'Anga, Srinivas'
'Banerjee, Indrani'
'Nayek, Hari Pada'

_publ_section_title
;
 Alkali Metal Complexes Having Sterically Bulky Bis-Iminopyrrolyl Ligands
 -- Control of Dimeric to Monomeric Complex
;
_journal_name_full 'RSC Adv.'
_journal_paper_doi 10.1039/C6RA13437H
_journal_year 2016
_chemical_formula_sum 'C56 H58 K N3 O3'
_chemical_formula_weight 860.15
_space_group_crystal_system triclinic
_space_group_IT_number 2
_space_group_name_Hall '-P 1'
_space_group_name_H-M_alt 'P -1'
_symmetry_space_group_name_Hall '-P 1'
_symmetry_space_group_name_H-M 'P -1'
_atom_sites_solution_hydrogens geom
_audit_creation_method SHELXL-2014/7
_audit_update_record
;
2016-07-13 deposited with the CCDC.
2016-08-18 downloaded from the CCDC.
;
_cell_angle_alpha 97.723(3)
_cell_angle_beta 95.643(2)
_cell_angle_gamma 104.922(3)
_cell_formula_units_Z 4
_cell_length_a 9.7401(3)
_cell_length_b 17.9994(6)
_cell_length_c 28.4384(9)
_cell_measurement_reflns_used 16421
_cell_measurement_temperature 150(2)
_cell_measurement_theta_max 70.7245
_cell_measurement_theta_min 3.2381
_cell_volume 4727.6(3)
_computing_cell_refinement
'CrysAlisPro, Agilent Technologies,Version 1.171.35.19 (release 27-10-2011 CrysAlis171 .NET)(compiled Oct 27 2011,15:02:11)'
_computing_data_collection
'CrysAlisPro, Agilent Technologies,Version 1.171.35.19 (release 27-10-2011 CrysAlis171 .NET)(compiled Oct 27 2011,15:02:11)'
_computing_data_reduction
'CrysAlisPro, Agilent Technologies,Version 1.171.35.19 (release 27-10-2011 CrysAlis171 .NET)(compiled Oct 27 2011,15:02:11)'
_computing_molecular_graphics 'ORTEP III & Olex 2.1'
_computing_publication_material WinGX
_computing_structure_refinement 'SHELXL-2014/7 (Sheldrick, 2014)'
_computing_structure_solution 'SHELXL-2014/7 (Sheldrick, 2014)'
_diffrn_ambient_temperature 150(2)
_diffrn_measured_fraction_theta_full 0.998
_diffrn_measured_fraction_theta_max 0.989
_diffrn_measurement_device_type 'SuperNova, Dual, Cu at zero, Eos'
_diffrn_measurement_method w/scan
_diffrn_radiation_type CuK\a
_diffrn_radiation_wavelength 1.54184
_diffrn_reflns_av_R_equivalents 0.0317
_diffrn_reflns_av_unetI/netI 0.0384
_diffrn_reflns_Laue_measured_fraction_full 0.998
_diffrn_reflns_Laue_measured_fraction_max 0.989
_diffrn_reflns_limit_h_max 9
_diffrn_reflns_limit_h_min -11
_diffrn_reflns_limit_k_max 20
_diffrn_reflns_limit_k_min -21
_diffrn_reflns_limit_l_max 34
_diffrn_reflns_limit_l_min -33
_diffrn_reflns_number 36317
_diffrn_reflns_point_group_measured_fraction_full 0.998
_diffrn_reflns_point_group_measured_fraction_max 0.989
_diffrn_reflns_theta_full 67.684
_diffrn_reflns_theta_max 69.995
_diffrn_reflns_theta_min 3.241
_exptl_absorpt_coefficient_mu 1.346
_exptl_absorpt_correction_T_max 1.00000
_exptl_absorpt_correction_T_min 0.74076
_exptl_absorpt_correction_type multi-scan
_exptl_absorpt_process_details
'CrysAlisPro, Agilent Technologies,Version 1.171.35.19 (release 27-10-2011 CrysAlis171 .NET)(compiled Oct 27 2011,15:02:11)'
_exptl_crystal_colour colorless
_exptl_crystal_density_diffrn 1.208
_exptl_crystal_description plate
_exptl_crystal_F_000 1832
_exptl_crystal_size_max 0.32
_exptl_crystal_size_mid 0.26
_exptl_crystal_size_min 0.21
_refine_diff_density_max 1.316
_refine_diff_density_min -0.826
_refine_diff_density_rms 0.072
_refine_ls_extinction_method none
_refine_ls_goodness_of_fit_ref 1.026
_refine_ls_hydrogen_treatment constr
_refine_ls_matrix_type full
_refine_ls_number_parameters 1123
_refine_ls_number_reflns 17729
_refine_ls_number_restraints 1132
_refine_ls_restrained_S_all 1.034
_refine_ls_R_factor_all 0.0870
_refine_ls_R_factor_gt 0.0804
_refine_ls_shift/su_max 0.001
_refine_ls_shift/su_mean 0.000
_refine_ls_structure_factor_coef Fsqd
_refine_ls_weighting_details 'w=1/[\s^2^(Fo^2^)+(0.1540P)^2^+3.2980P] where P=(Fo^2^+2Fc^2^)/3'
_refine_ls_weighting_scheme calc
_refine_ls_wR_factor_gt 0.2327
_refine_ls_wR_factor_ref 0.2401
_reflns_Friedel_coverage 0.000
_reflns_number_gt 15459
_reflns_number_total 17729
_reflns_threshold_expression 'I > 2\s(I)'
_cod_data_source_file c6ra13437h2.cif
_cod_data_source_block 3-k
_cod_database_code 7226318
_shelx_shelxl_version_number 2014/7
_shelx_space_group_comment
;
The symmetry employed for this shelxl refinement is uniquely defined
by the following loop, which should always be used as a source of
symmetry information in preference to the above space-group names.
They are only intended as comments.
;

loop_
_space_group_symop_operation_xyz
'x, y, z'
'-x, -y, -z'

loop_
_atom_site_label
_atom_site_type_symbol
_atom_site_fract_x
_atom_site_fract_y
_atom_site_fract_z
_atom_site_U_iso_or_equiv
_atom_site_adp_type
_atom_site_occupancy
_atom_site_site_symmetry_order
_atom_site_calc_flag
_atom_site_refinement_flags_posn
_atom_site_refinement_flags_adp
_atom_site_refinement_flags_occupancy
_atom_site_disorder_assembly
_atom_site_disorder_group
C1 C 0.7313(3) 0.25002(14) 0.71808(8) 0.0316(5) Uani 1 1 d . U . . .
C2 C 0.7149(3) 0.32415(16) 0.73381(9) 0.0381(5) Uani 1 1 d . U . . .
H2 H 0.6639 0.3516 0.7169 0.046 Uiso 1 1 calc R U . . .
C3 C 0.7903(3) 0.34802(15) 0.77965(9) 0.0376(5) Uani 1 1 d . U . . .
H3 H 0.7993 0.3945 0.8000 0.045 Uiso 1 1 calc R U . . .
C4 C 0.8508(3) 0.28711(14) 0.78914(8) 0.0313(5) Uani 1 1 d . U . . .
C5 C 0.6692(3) 0.20190(15) 0.67222(8) 0.0329(5) Uani 1 1 d . U . . .
H5 H 0.6282 0.2244 0.6489 0.039 Uiso 1 1 calc R U . . .
C6 C 0.6107(3) 0.08517(15) 0.61281(8) 0.0318(5) Uani 1 1 d . U . . .
C7 C 0.5534(3) 0.13315(15) 0.57891(8) 0.0342(5) Uani 1 1 d . U . . .
C8 C 0.4236(3) 0.15084(18) 0.58532(10) 0.0445(6) Uani 1 1 d . U . . .
H8 H 0.3705 0.1296 0.6081 0.053 Uiso 1 1 calc R U . . .
C9 C 0.3732(3) 0.1993(2) 0.55828(11) 0.0525(7) Uani 1 1 d . U . . .
H9 H 0.2877 0.2110 0.5634 0.063 Uiso 1 1 calc R U . . .
C10 C 0.4494(3) 0.23042(19) 0.52371(11) 0.0508(7) Uani 1 1 d . U . . .
H10 H 0.4152 0.2625 0.5053 0.061 Uiso 1 1 calc R U . . .
C11 C 0.5766(3) 0.21334(18) 0.51674(11) 0.0489(7) Uani 1 1 d . U . . .
H11 H 0.6285 0.2343 0.4936 0.059 Uiso 1 1 calc R U . . .
C12 C 0.6289(3) 0.16478(16) 0.54416(9) 0.0390(6) Uani 1 1 d . U . . .
H12 H 0.7148 0.1537 0.5390 0.047 Uiso 1 1 calc R U . . .
C13 C 0.4907(3) 0.01275(15) 0.61790(9) 0.0351(5) Uani 1 1 d . U . . .
C14 C 0.4808(3) -0.01435(16) 0.66105(9) 0.0389(5) Uani 1 1 d . U . . .
H14 H 0.5456 0.0127 0.6879 0.047 Uiso 1 1 calc R U . . .
C15 C 0.3762(3) -0.08105(17) 0.66506(11) 0.0478(6) Uani 1 1 d . U . . .
H15 H 0.3717 -0.0981 0.6945 0.057 Uiso 1 1 calc R U . . .
C16 C 0.2784(3) -0.12252(17) 0.62566(12) 0.0481(7) Uani 1 1 d . U . . .
H16 H 0.2088 -0.1675 0.6283 0.058 Uiso 1 1 calc R U . . .
C17 C 0.2859(3) -0.09601(18) 0.58260(12) 0.0508(7) Uani 1 1 d . U . . .
H17 H 0.2209 -0.1234 0.5559 0.061 Uiso 1 1 calc R U . . .
C18 C 0.3900(3) -0.02843(18) 0.57854(10) 0.0447(6) Uani 1 1 d . U . . .
H18 H 0.3923 -0.0106 0.5493 0.054 Uiso 1 1 calc R U . . .
C19 C 0.7384(3) 0.05911(15) 0.59451(8) 0.0339(5) Uani 1 1 d . U . . .
C20 C 0.7170(3) -0.00497(17) 0.55835(9) 0.0405(6) Uani 1 1 d . U . . .
H20 H 0.6241 -0.0330 0.5449 0.049 Uiso 1 1 calc R U . . .
C21 C 0.8328(3) -0.0275(2) 0.54206(11) 0.0499(7) Uani 1 1 d . U . . .
H21 H 0.8166 -0.0702 0.5178 0.060 Uiso 1 1 calc R U . . .
C22 C 0.9719(4) 0.0135(2) 0.56174(11) 0.0566(8) Uani 1 1 d . U . . .
H22 H 1.0492 -0.0019 0.5511 0.068 Uiso 1 1 calc R U . . .
C23 C 0.9946(3) 0.0775(2) 0.59739(11) 0.0551(8) Uani 1 1 d . U . . .
H23 H 1.0877 0.1055 0.6107 0.066 Uiso 1 1 calc R U . . .
C24 C 0.8784(3) 0.10011(19) 0.61336(10) 0.0457(6) Uani 1 1 d . U . . .
H24 H 0.8950 0.1435 0.6371 0.055 Uiso 1 1 calc R U . . .
C25 C 0.9397(3) 0.28726(13) 0.83323(8) 0.0311(5) Uani 1 1 d . U . . .
H25 H 0.9586 0.3306 0.8572 0.037 Uiso 1 1 calc R U . . .
C26 C 1.0796(3) 0.23683(13) 0.88835(8) 0.0300(5) Uani 1 1 d . U . . .
C27 C 1.0490(3) 0.29387(14) 0.92856(8) 0.0309(5) Uani 1 1 d . U . . .
C28 C 0.9067(3) 0.28483(15) 0.93773(9) 0.0373(5) Uani 1 1 d . U . . .
H28 H 0.8339 0.2436 0.9200 0.045 Uiso 1 1 calc R U . . .
C29 C 0.8731(3) 0.33612(17) 0.97256(10) 0.0453(6) Uani 1 1 d . U . . .
H29 H 0.7783 0.3292 0.9780 0.054 Uiso 1 1 calc R U . . .
C30 C 0.9797(4) 0.39760(18) 0.99940(10) 0.0501(7) Uani 1 1 d . U . . .
H30 H 0.9569 0.4328 1.0223 0.060 Uiso 1 1 calc R U . . .
C31 C 1.1213(4) 0.40632(18) 0.99180(11) 0.0510(7) Uani 1 1 d . U . . .
H31 H 1.1942 0.4463 1.0105 0.061 Uiso 1 1 calc R U . . .
C32 C 1.1544(3) 0.35536(15) 0.95628(9) 0.0399(6) Uani 1 1 d . U . . .
H32 H 1.2493 0.3627 0.9510 0.048 Uiso 1 1 calc R U . . .
C33 C 1.2399(3) 0.25819(13) 0.88263(9) 0.0323(5) Uani 1 1 d . U . . .
C34 C 1.2910(3) 0.29448(15) 0.84541(9) 0.0375(5) Uani 1 1 d . U . . .
H34 H 1.2278 0.3079 0.8235 0.045 Uiso 1 1 calc R U . . .
C35 C 1.4363(3) 0.31115(17) 0.84042(11) 0.0463(6) Uani 1 1 d . U . . .
H35 H 1.4684 0.3341 0.8147 0.056 Uiso 1 1 calc R U . . .
C36 C 1.5328(3) 0.29413(17) 0.87312(12) 0.0488(7) Uani 1 1 d . U . . .
H36 H 1.6297 0.3059 0.8697 0.059 Uiso 1 1 calc R U . . .
C37 C 1.4841(3) 0.25935(17) 0.91095(12) 0.0478(7) Uani 1 1 d . U . . .
H37 H 1.5486 0.2483 0.9335 0.057 Uiso 1 1 calc R U . . .
C38 C 1.3391(3) 0.24086(16) 0.91540(10) 0.0412(6) Uani 1 1 d . U . . .
H38 H 1.3073 0.2165 0.9407 0.049 Uiso 1 1 calc R U . . .
C39 C 1.0404(3) 0.15261(14) 0.89945(9) 0.0324(5) Uani 1 1 d . U . . .
C40 C 1.0470(3) 0.09290(16) 0.86363(10) 0.0425(6) Uani 1 1 d . U . . .
H40 H 1.0702 0.1044 0.8340 0.051 Uiso 1 1 calc R U . . .
C41 C 1.0193(4) 0.01659(17) 0.87188(12) 0.0509(7) Uani 1 1 d . U . . .
H41 H 1.0248 -0.0227 0.8479 0.061 Uiso 1 1 calc R U . . .
C42 C 0.9834(3) -0.00146(17) 0.91587(12) 0.0506(7) Uani 1 1 d . U . . .
H42 H 0.9641 -0.0527 0.9213 0.061 Uiso 1 1 calc R U . . .
C43 C 0.9767(3) 0.05670(17) 0.95119(11) 0.0470(6) Uani 1 1 d . U . . .
H43 H 0.9524 0.0448 0.9806 0.056 Uiso 1 1 calc R U . . .
C44 C 1.0060(3) 0.13389(16) 0.94329(9) 0.0386(6) Uani 1 1 d . U . . .
H44 H 1.0023 0.1730 0.9677 0.046 Uiso 1 1 calc R U . . .
C45 C 0.8300(5) -0.1002(3) 0.66351(15) 0.0790(11) Uani 1 1 d . U . . .
H45A H 0.9079 -0.1244 0.6669 0.095 Uiso 1 1 calc R U . . .
H45B H 0.8591 -0.0565 0.6467 0.095 Uiso 1 1 calc R U . . .
C46 C 0.6988(6) -0.1572(3) 0.63699(18) 0.0879(13) Uani 1 1 d . U . . .
H46A H 0.6402 -0.1313 0.6193 0.106 Uiso 1 1 calc R U . . .
H46B H 0.7231 -0.1959 0.6146 0.106 Uiso 1 1 calc R U . . .
C47 C 0.6229(7) -0.1937(3) 0.67321(18) 0.0908(14) Uani 1 1 d . U . . .
H47A H 0.6351 -0.2454 0.6738 0.109 Uiso 1 1 calc R U . . .
H47B H 0.5213 -0.1978 0.6671 0.109 Uiso 1 1 calc R U . . .
C48 C 0.6899(7) -0.1408(3) 0.71904(17) 0.0981(16) Uani 1 1 d . U . . .
H48A H 0.6170 -0.1235 0.7348 0.118 Uiso 1 1 calc R U . . .
H48B H 0.7350 -0.1684 0.7402 0.118 Uiso 1 1 calc R U . . .
C49 C 1.1630(5) 0.0196(3) 0.7367(2) 0.1028(17) Uani 1 1 d . U . . .
H49A H 1.1704 -0.0106 0.7066 0.123 Uiso 1 1 calc R U . . .
H49B H 1.1066 -0.0150 0.7554 0.123 Uiso 1 1 calc R U . . .
C50 C 1.3062(5) 0.0592(4) 0.7634(2) 0.1002(16) Uani 1 1 d . U . . .
H50A H 1.3726 0.0279 0.7583 0.120 Uiso 1 1 calc R U . . .
H50B H 1.3022 0.0708 0.7974 0.120 Uiso 1 1 calc R U . . .
C51 C 1.3482(6) 0.1317(4) 0.7426(3) 0.1172(19) Uani 1 1 d . U . . .
H51A H 1.3955 0.1235 0.7147 0.141 Uiso 1 1 calc R U . . .
H51B H 1.4123 0.1736 0.7660 0.141 Uiso 1 1 calc R U . . .
C52 C 1.2066(6) 0.1508(3) 0.7288(2) 0.0978(14) Uani 1 1 d . U . . .
H52A H 1.1944 0.1924 0.7520 0.117 Uiso 1 1 calc R U . . .
H52B H 1.2030 0.1662 0.6974 0.117 Uiso 1 1 calc R U . . .
C53 C 0.6525(4) 0.10476(18) 0.83522(12) 0.0527(7) Uani 1 1 d . U . . .
H53A H 0.5907 0.1327 0.8211 0.063 Uiso 1 1 calc R U . . .
H53B H 0.7497 0.1387 0.8421 0.063 Uiso 1 1 calc R U . . .
C54 C 0.6029(7) 0.0803(2) 0.87939(16) 0.0919(16) Uani 1 1 d . U . . .
H54A H 0.6825 0.0949 0.9052 0.110 Uiso 1 1 calc R U . . .
H54B H 0.5305 0.1054 0.8888 0.110 Uiso 1 1 calc R U . . .
C55 C 0.5431(5) -0.0038(2) 0.86971(14) 0.0715(11) Uani 1 1 d . U . . .
H55A H 0.4396 -0.0178 0.8617 0.086 Uiso 1 1 calc R U . . .
H55B H 0.5673 -0.0270 0.8971 0.086 Uiso 1 1 calc R U . . .
C56 C 0.6117(4) -0.02943(19) 0.82781(13) 0.0607(8) Uani 1 1 d . U . . .
H56A H 0.6972 -0.0440 0.8387 0.073 Uiso 1 1 calc R U . . .
H56B H 0.5456 -0.0740 0.8069 0.073 Uiso 1 1 calc R U . . .
C57 C 0.2419(3) 0.72201(15) 0.72028(8) 0.0329(5) Uani 1 1 d . U . . .
C58 C 0.1917(3) 0.78600(15) 0.73630(9) 0.0351(5) Uani 1 1 d . U . . .
H58 H 0.1238 0.8043 0.7196 0.042 Uiso 1 1 calc R U . . .
C59 C 0.2639(3) 0.81634(15) 0.78210(8) 0.0344(5) Uani 1 1 d . U . . .
H59 H 0.2553 0.8597 0.8022 0.041 Uiso 1 1 calc R U . . .
C60 C 0.3531(3) 0.76820(15) 0.79219(8) 0.0322(5) Uani 1 1 d . U . . .
C61 C 0.2083(3) 0.67071(15) 0.67447(8) 0.0344(5) Uani 1 1 d . U . . .
H61 H 0.2611 0.6350 0.6684 0.041 Uiso 1 1 calc R U . . .
C62 C 0.0825(3) 0.61856(14) 0.59532(8) 0.0327(5) Uani 1 1 d . U . . .
C63 C 0.0364(3) 0.66444(14) 0.55742(8) 0.0331(5) Uani 1 1 d . U . . .
C64 C 0.0685(3) 0.65287(17) 0.51084(9) 0.0400(6) Uani 1 1 d . U . . .
H64 H 0.1163 0.6157 0.5020 0.048 Uiso 1 1 calc R U . . .
C65 C 0.0305(3) 0.6959(2) 0.47743(10) 0.0483(7) Uani 1 1 d . U . . .
H65 H 0.0538 0.6879 0.4466 0.058 Uiso 1 1 calc R U . . .
C66 C -0.0417(3) 0.7505(2) 0.48955(11) 0.0522(7) Uani 1 1 d . U . . .
H66 H -0.0653 0.7802 0.4673 0.063 Uiso 1 1 calc R U . . .
C67 C -0.0786(3) 0.76078(19) 0.53506(12) 0.0513(7) Uani 1 1 d . U . . .
H67 H -0.1293 0.7968 0.5432 0.062 Uiso 1 1 calc R U . . .
C68 C -0.0408(3) 0.71775(16) 0.56896(10) 0.0409(6) Uani 1 1 d . U . . .
H68 H -0.0674 0.7247 0.5994 0.049 Uiso 1 1 calc R U . . .
C69 C -0.0398(3) 0.54621(15) 0.59833(9) 0.0347(5) Uani 1 1 d . U . . .
C70 C -0.0348(3) 0.50771(17) 0.63753(10) 0.0444(6) Uani 1 1 d . U . . .
H70 H 0.0410 0.5274 0.6624 0.053 Uiso 1 1 calc R U . . .
C71 C -0.1403(3) 0.44073(18) 0.64020(11) 0.0494(7) Uani 1 1 d . U . . .
H71 H -0.1347 0.4160 0.6667 0.059 Uiso 1 1 calc R U . . .
C72 C -0.2545(3) 0.41021(17) 0.60355(11) 0.0471(6) Uani 1 1 d . U . . .
H72 H -0.3255 0.3652 0.6053 0.056 Uiso 1 1 calc R U . . .
C73 C -0.2607(3) 0.44798(16) 0.56441(10) 0.0437(6) Uani 1 1 d . U . . .
H73 H -0.3364 0.4280 0.5395 0.052 Uiso 1 1 calc R U . . .
C74 C -0.1560(3) 0.51492(15) 0.56189(9) 0.0373(5) Uani 1 1 d . U . . .
H74 H -0.1627 0.5397 0.5354 0.045 Uiso 1 1 calc R U . . .
C75 C 0.2183(3) 0.59506(15) 0.58282(8) 0.0347(5) Uani 1 1 d . U . . .
C76 C 0.2216(3) 0.51847(17) 0.57148(9) 0.0420(6) Uani 1 1 d . U . . .
H76 H 0.1396 0.4782 0.5714 0.050 Uiso 1 1 calc R U . . .
C77 C 0.3479(4) 0.5012(2) 0.56010(11) 0.0526(7) Uani 1 1 d . U . . .
H77 H 0.3489 0.4494 0.5526 0.063 Uiso 1 1 calc R U . . .
C78 C 0.4697(4) 0.5595(2) 0.55987(11) 0.0551(8) Uani 1 1 d . U . . .
H78 H 0.5532 0.5476 0.5523 0.066 Uiso 1 1 calc R U . . .
C79 C 0.4675(3) 0.6368(2) 0.57105(10) 0.0481(7) Uani 1 1 d . U . . .
H79 H 0.5499 0.6767 0.5710 0.058 Uiso 1 1 calc R U . . .
C80 C 0.3430(3) 0.65436(17) 0.58229(9) 0.0403(6) Uani 1 1 d . U . . .
H80 H 0.3424 0.7062 0.5896 0.048 Uiso 1 1 calc R U . . .
C81 C 0.4403(2) 0.77462(14) 0.83753(8) 0.0315(5) Uani 1 1 d . U . . .
H81 H 0.4503 0.8182 0.8606 0.038 Uiso 1 1 calc R U . . .
C82 C 0.5911(2) 0.73433(14) 0.89557(8) 0.0293(5) Uani 1 1 d . U . . .
C83 C 0.4171(3) 0.78497(16) 0.94371(9) 0.0363(5) Uani 1 1 d . U . . .
H83 H 0.3441 0.7429 0.9271 0.044 Uiso 1 1 calc R U . . .
C84 C 0.3848(3) 0.83857(17) 0.97770(9) 0.0420(6) Uani 1 1 d . U . . .
H84 H 0.2905 0.8320 0.9836 0.050 Uiso 1 1 calc R U . . .
C85 C 0.4917(3) 0.90153(17) 1.00285(9) 0.0435(6) Uani 1 1 d . U . . .
H85 H 0.4697 0.9376 1.0254 0.052 Uiso 1 1 calc R U . . .
C86 C 0.6314(3) 0.91047(16) 0.99430(10) 0.0449(6) Uani 1 1 d . U . . .
H86 H 0.7041 0.9522 1.0115 0.054 Uiso 1 1 calc R U . . .
C87 C 0.6642(3) 0.85722(15) 0.96001(9) 0.0371(5) Uani 1 1 d . U . . .
H87 H 0.7588 0.8644 0.9543 0.044 Uiso 1 1 calc R U . . .
C88 C 0.7509(2) 0.75709(13) 0.88939(8) 0.0290(5) Uani 1 1 d . U . . .
C89 C 0.7989(3) 0.78637(15) 0.84950(9) 0.0348(5) Uani 1 1 d . U . . .
H89 H 0.7335 0.7943 0.8259 0.042 Uiso 1 1 calc R U . . .
C90 C 0.9438(3) 0.80402(16) 0.84446(10) 0.0413(6) Uani 1 1 d . U . . .
H90 H 0.9740 0.8226 0.8172 0.050 Uiso 1 1 calc R U . . .
C91 C 1.0434(3) 0.79422(16) 0.87947(11) 0.0420(6) Uani 1 1 d . U . . .
H91 H 1.1403 0.8068 0.8761 0.050 Uiso 1 1 calc R U . . .
C92 C 0.9968(3) 0.76552(16) 0.91949(10) 0.0419(6) Uani 1 1 d . U . . .
H92 H 1.0628 0.7588 0.9433 0.050 Uiso 1 1 calc R U . . .
C93 C 0.8524(3) 0.74672(15) 0.92433(9) 0.0366(5) Uani 1 1 d . U . . .
H93 H 0.8224 0.7269 0.9513 0.044 Uiso 1 1 calc R U . . .
C94 C 0.5567(3) 0.65086(14) 0.90804(9) 0.0334(5) Uani 1 1 d . U . . .
C95 C 0.4943(3) 0.62860(16) 0.94740(9) 0.0397(6) Uani 1 1 d . U . . .
H95 H 0.4729 0.6656 0.9694 0.048 Uiso 1 1 calc R U . . .
C96 C 0.4631(3) 0.55113(18) 0.95439(11) 0.0504(7) Uani 1 1 d . U . . .
H96 H 0.4192 0.5369 0.9807 0.061 Uiso 1 1 calc R U . . .
C97 C 0.4964(4) 0.49548(18) 0.92301(12) 0.0531(7) Uani 1 1 d . U . . .
H97 H 0.4733 0.4438 0.9277 0.064 Uiso 1 1 calc R U . . .
C98 C 0.5645(4) 0.51691(17) 0.88439(11) 0.0500(7) Uani 1 1 d . U . . .
H98 H 0.5905 0.4801 0.8635 0.060 Uiso 1 1 calc R U . . .
C99 C 0.5934(3) 0.59380(16) 0.87721(10) 0.0429(6) Uani 1 1 d . U . . .
H99 H 0.6385 0.6079 0.8511 0.052 Uiso 1 1 calc R U . . .
C100 C 0.5585(2) 0.79348(14) 0.93415(8) 0.0294(5) Uani 1 1 d . U . . .
C11A C 0.3651(8) 0.3810(5) 0.7140(3) 0.084(2) Uiso 0.6 1 d D . P A 1
H11A H 0.3767 0.3401 0.7318 0.100 Uiso 0.6 1 calc R U P A 1
H11B H 0.4594 0.4149 0.7129 0.100 Uiso 0.6 1 calc R U P A 1
C13A C 0.0978(16) 0.3153(8) 0.6851(5) 0.103(4) Uiso 0.4 1 d D . P B 2
H13A H 0.0040 0.3088 0.6675 0.123 Uiso 0.4 1 calc R U P B 2
H13B H 0.1005 0.2683 0.6980 0.123 Uiso 0.4 1 calc R U P B 2
C11B C 0.3344(16) 0.4131(9) 0.6766(5) 0.116(5) Uiso 0.4 1 d D . P B 2
H11C H 0.4227 0.4013 0.6876 0.139 Uiso 0.4 1 calc R U P B 2
H11D H 0.3522 0.4482 0.6534 0.139 Uiso 0.4 1 calc R U P B 2
C13B C 0.1362(9) 0.3393(5) 0.6684(3) 0.0745(18) Uiso 0.6 1 d D . P A 1
H13C H 0.0810 0.2852 0.6646 0.089 Uiso 0.6 1 calc R U P A 1
H13D H 0.0949 0.3642 0.6446 0.089 Uiso 0.6 1 calc R U P A 1
C1A C 0.2153(17) 0.3403(9) 0.6569(6) 0.105(2) Uiso 0.4 1 d D . P B 2
H1AA H 0.1727 0.3472 0.6260 0.126 Uiso 0.4 1 calc R U P B 2
H1AB H 0.2587 0.2977 0.6509 0.126 Uiso 0.4 1 calc R U P B 2
C104 C 0.1425(5) 0.3835(3) 0.72070(17) 0.0816(12) Uani 1 1 d D . . . .
H10C H 0.1586 0.3678 0.7516 0.098 Uiso 0.4 1 calc R U P B 2
H10D H 0.0644 0.4078 0.7215 0.098 Uiso 0.4 1 calc R U P B 2
H10A H 0.0824 0.4189 0.7204 0.098 Uiso 0.6 1 calc R U P B 1
H10B H 0.1081 0.3464 0.7416 0.098 Uiso 0.6 1 calc R U P B 1
C105 C 0.7654(7) 0.5757(6) 0.7494(3) 0.147(3) Uani 1 1 d D U . . .
H10E H 0.7948 0.5293 0.7392 0.176 Uiso 1 1 calc R U . . .
H10F H 0.7956 0.5934 0.7835 0.176 Uiso 1 1 calc R U . . .
C106 C 0.8206(7) 0.6449(4) 0.7175(2) 0.127(2) Uani 1 1 d D U . . .
H10G H 0.8114 0.6946 0.7328 0.153 Uiso 1 1 calc R U . . .
H10H H 0.9195 0.6505 0.7124 0.153 Uiso 1 1 calc R U . . .
C107 C 0.7228(8) 0.6159(6) 0.6724(3) 0.158(2) Uani 1 1 d D U . . .
H10I H 0.7151 0.6578 0.6550 0.189 Uiso 1 1 calc R U . . .
H10J H 0.7518 0.5767 0.6520 0.189 Uiso 1 1 calc R U . . .
C108 C 0.5948(9) 0.5839(6) 0.6901(3) 0.158(2) Uani 1 1 d D U . . .
H10K H 0.5402 0.5370 0.6684 0.189 Uiso 1 1 calc R U . . .
H10L H 0.5376 0.6208 0.6913 0.189 Uiso 1 1 calc R U . . .
C109 C 0.1413(6) 0.4878(3) 0.84219(19) 0.0901(13) Uani 1 1 d . U . . .
H10M H 0.2347 0.4832 0.8545 0.108 Uiso 1 1 calc R U . . .
H10N H 0.0857 0.4379 0.8237 0.108 Uiso 1 1 calc R U . . .
C110 C 0.0682(8) 0.5113(4) 0.8809(2) 0.1070(18) Uani 1 1 d . U . . .
H11E H -0.0044 0.4669 0.8870 0.128 Uiso 1 1 calc R U . . .
H11F H 0.1357 0.5328 0.9099 0.128 Uiso 1 1 calc R U . . .
C111 C 0.0026(8) 0.5694(4) 0.8664(3) 0.120(2) Uani 1 1 d D U . . .
H11G H -0.0179 0.6022 0.8932 0.143 Uiso 0.5 1 calc R U P C 1
H11H H -0.0826 0.5475 0.8429 0.143 Uiso 0.5 1 calc R U P C 1
H11I H 0.0098 0.6101 0.8933 0.143 Uiso 0.5 1 calc R U P D 2
H11J H -0.0979 0.5460 0.8538 0.143 Uiso 0.5 1 calc R U P D 2
C12A C 0.1336(12) 0.6102(6) 0.8446(4) 0.090(3) Uiso 0.5 1 d D . P B 1
H12A H 0.1133 0.6495 0.8269 0.108 Uiso 0.5 1 calc R U P B 1
H12B H 0.2158 0.6341 0.8690 0.108 Uiso 0.5 1 calc R U P B 1
C12B C 0.0910(11) 0.6046(6) 0.8250(4) 0.083(3) Uiso 0.5 1 d D . P B 2
H12C H 0.0275 0.6098 0.7978 0.099 Uiso 0.5 1 calc R U P B 2
H12D H 0.1604 0.6544 0.8373 0.099 Uiso 0.5 1 calc R U P B 2
N1 N 0.8148(2) 0.22762(11) 0.75170(7) 0.0303(4) Uani 1 1 d . U . . .
N2 N 0.6672(2) 0.13058(12) 0.66177(7) 0.0306(4) Uani 1 1 d . U . . .
N3 N 0.9936(2) 0.23176(11) 0.84130(7) 0.0308(4) Uani 1 1 d . U . . .
N4 N 0.3403(2) 0.71082(13) 0.75406(7) 0.0342(4) Uani 1 1 d . U . . .
N5 N 0.1089(2) 0.67237(12) 0.64186(7) 0.0330(4) Uani 1 1 d . U . . .
N6 N 0.5046(2) 0.72376(12) 0.84780(7) 0.0320(4) Uani 1 1 d . U . . .
O1 O 0.7954(4) -0.07475(15) 0.70928(10) 0.0807(8) Uani 1 1 d . U . . .
O2 O 1.1000(3) 0.07996(19) 0.72856(12) 0.0807(8) Uani 1 1 d . U . . .
O3 O 0.6474(3) 0.03519(13) 0.80315(8) 0.0548(5) Uani 1 1 d . U . . .
O4 O 0.6221(4) 0.5655(2) 0.73683(14) 0.0964(10) Uani 1 1 d D U . . .
O5B O 0.2724(7) 0.4426(4) 0.7146(3) 0.0693(17) Uiso 0.4 1 d D . P B 2
O6 O 0.1557(4) 0.54675(18) 0.81367(14) 0.0932(10) Uani 1 1 d D U . . .
K1 K 0.83481(7) 0.08121(4) 0.74148(2) 0.04672(18) Uani 1 1 d . U . . .
K2 K 0.39674(8) 0.58004(4) 0.77818(2) 0.05306(19) Uani 1 1 d . U . . .
O5A O 0.2808(5) 0.4239(3) 0.73676(18) 0.0693(11) Uiso 0.6 1 d D . P A 1
C1B C 0.2921(10) 0.3463(7) 0.6647(3) 0.105(2) Uiso 0.6 1 d D . P A 1
H1BA H 0.3072 0.2956 0.6549 0.126 Uiso 0.6 1 calc R U P A 1
H1BB H 0.3265 0.3800 0.6420 0.126 Uiso 0.6 1 calc R U P A 1

loop_
_atom_site_aniso_label
_atom_site_aniso_U_11
_atom_site_aniso_U_22
_atom_site_aniso_U_33
_atom_site_aniso_U_23
_atom_site_aniso_U_13
_atom_site_aniso_U_12
C1 0.0334(11) 0.0348(12) 0.0283(11) 0.0098(9) 0.0022(9) 0.0106(9)
C2 0.0423(13) 0.0407(13) 0.0360(13) 0.0116(10) 0.0008(10) 0.0191(11)
C3 0.0480(14) 0.0345(12) 0.0336(12) 0.0066(10) 0.0026(10) 0.0178(11)
C4 0.0352(12) 0.0319(11) 0.0273(11) 0.0082(9) 0.0018(9) 0.0093(9)
C5 0.0326(11) 0.0405(13) 0.0267(11) 0.0111(9) 0.0012(9) 0.0105(10)
C6 0.0313(11) 0.0400(12) 0.0243(11) 0.0070(9) 0.0023(8) 0.0097(9)
C7 0.0341(12) 0.0393(13) 0.0271(11) 0.0071(9) -0.0010(9) 0.0076(10)
C8 0.0367(13) 0.0625(17) 0.0380(14) 0.0170(12) 0.0017(10) 0.0174(12)
C9 0.0426(15) 0.0682(19) 0.0510(17) 0.0167(14) -0.0032(12) 0.0233(14)
C10 0.0541(16) 0.0533(17) 0.0451(15) 0.0179(13) -0.0106(12) 0.0163(13)
C11 0.0575(17) 0.0507(16) 0.0400(14) 0.0207(12) 0.0038(12) 0.0120(13)
C12 0.0404(13) 0.0457(14) 0.0306(12) 0.0108(10) 0.0027(10) 0.0100(11)
C13 0.0329(12) 0.0383(13) 0.0345(12) 0.0061(10) 0.0054(9) 0.0103(10)
C14 0.0416(13) 0.0412(13) 0.0347(13) 0.0088(10) 0.0057(10) 0.0112(11)
C15 0.0542(16) 0.0428(15) 0.0475(15) 0.0130(12) 0.0151(12) 0.0095(12)
C16 0.0444(15) 0.0385(14) 0.0593(17) 0.0060(12) 0.0181(13) 0.0047(11)
C17 0.0420(15) 0.0502(16) 0.0510(16) -0.0007(13) 0.0048(12) 0.0015(12)
C18 0.0415(14) 0.0544(16) 0.0329(13) 0.0055(11) 0.0036(10) 0.0054(12)
C19 0.0346(12) 0.0437(13) 0.0264(11) 0.0105(9) 0.0038(9) 0.0134(10)
C20 0.0419(14) 0.0491(15) 0.0338(13) 0.0107(11) 0.0045(10) 0.0166(11)
C21 0.0571(17) 0.0611(18) 0.0397(15) 0.0087(13) 0.0128(12) 0.0282(14)
C22 0.0517(17) 0.088(2) 0.0431(15) 0.0157(15) 0.0164(13) 0.0367(16)
C23 0.0337(14) 0.090(2) 0.0424(15) 0.0076(15) 0.0070(11) 0.0194(14)
C24 0.0370(13) 0.0632(18) 0.0360(13) 0.0049(12) 0.0058(10) 0.0138(12)
C25 0.0370(12) 0.0281(11) 0.0265(11) 0.0046(8) 0.0008(9) 0.0072(9)
C26 0.0348(12) 0.0281(11) 0.0254(11) 0.0065(8) -0.0001(9) 0.0062(9)
C27 0.0383(12) 0.0296(11) 0.0248(11) 0.0076(8) 0.0021(9) 0.0086(9)
C28 0.0404(13) 0.0381(13) 0.0326(12) 0.0063(10) 0.0040(10) 0.0099(10)
C29 0.0532(16) 0.0489(15) 0.0382(14) 0.0097(11) 0.0115(12) 0.0190(13)
C30 0.0711(19) 0.0431(15) 0.0369(14) 0.0005(11) 0.0137(13) 0.0177(13)
C31 0.0621(18) 0.0416(15) 0.0396(15) -0.0045(11) 0.0052(13) 0.0035(13)
C32 0.0438(14) 0.0360(13) 0.0338(12) 0.0028(10) 0.0014(10) 0.0033(11)
C33 0.0353(12) 0.0263(11) 0.0331(12) 0.0031(9) 0.0023(9) 0.0066(9)
C34 0.0425(13) 0.0352(13) 0.0333(12) 0.0079(10) 0.0044(10) 0.0076(10)
C35 0.0462(15) 0.0462(15) 0.0448(15) 0.0081(12) 0.0155(12) 0.0061(12)
C36 0.0375(14) 0.0440(15) 0.0632(18) 0.0033(13) 0.0104(12) 0.0097(11)
C37 0.0386(14) 0.0435(15) 0.0625(18) 0.0128(13) 0.0006(12) 0.0139(11)
C38 0.0403(13) 0.0399(14) 0.0454(14) 0.0162(11) 0.0028(11) 0.0114(11)
C39 0.0329(12) 0.0288(11) 0.0336(12) 0.0082(9) -0.0012(9) 0.0058(9)
C40 0.0535(16) 0.0341(13) 0.0391(13) 0.0084(10) 0.0058(11) 0.0099(11)
C41 0.0655(19) 0.0313(13) 0.0543(17) 0.0078(12) 0.0065(14) 0.0110(12)
C42 0.0583(17) 0.0328(13) 0.0592(17) 0.0187(12) 0.0015(14) 0.0069(12)
C43 0.0568(17) 0.0429(14) 0.0423(14) 0.0208(11) 0.0028(12) 0.0099(12)
C44 0.0456(14) 0.0381(13) 0.0314(12) 0.0105(10) -0.0018(10) 0.0101(11)
C45 0.099(3) 0.076(3) 0.065(2) 0.0083(19) 0.016(2) 0.031(2)
C46 0.105(3) 0.073(3) 0.081(3) -0.003(2) 0.018(2) 0.023(2)
C47 0.128(4) 0.062(2) 0.086(3) 0.009(2) 0.014(3) 0.036(2)
C48 0.163(5) 0.072(3) 0.062(2) 0.018(2) 0.029(3) 0.028(3)
C49 0.072(3) 0.111(4) 0.132(4) -0.001(3) 0.000(3) 0.052(3)
C50 0.072(3) 0.145(4) 0.086(3) -0.008(3) 0.004(2) 0.050(3)
C51 0.076(3) 0.125(4) 0.138(5) -0.012(4) 0.017(3) 0.022(3)
C52 0.101(3) 0.107(4) 0.080(3) 0.011(3) 0.005(3) 0.023(3)
C53 0.0556(17) 0.0398(15) 0.0559(17) 0.0069(12) 0.0026(14) 0.0032(13)
C54 0.157(5) 0.051(2) 0.066(2) 0.0089(17) 0.042(3) 0.018(2)
C55 0.103(3) 0.0506(19) 0.063(2) 0.0105(15) 0.032(2) 0.0154(18)
C56 0.076(2) 0.0408(16) 0.062(2) 0.0063(14) 0.0194(17) 0.0076(15)
C57 0.0318(11) 0.0412(13) 0.0243(11) 0.0076(9) 0.0009(9) 0.0077(10)
C58 0.0346(12) 0.0438(13) 0.0274(11) 0.0087(9) 0.0002(9) 0.0115(10)
C59 0.0378(12) 0.0383(13) 0.0261(11) 0.0052(9) 0.0033(9) 0.0093(10)
C60 0.0323(11) 0.0391(12) 0.0228(10) 0.0076(9) 0.0001(8) 0.0058(9)
C61 0.0383(12) 0.0386(13) 0.0275(11) 0.0079(9) 0.0025(9) 0.0121(10)
C62 0.0367(12) 0.0363(12) 0.0258(11) 0.0034(9) 0.0004(9) 0.0135(10)
C63 0.0316(11) 0.0367(12) 0.0291(11) 0.0066(9) -0.0028(9) 0.0083(9)
C64 0.0430(14) 0.0502(15) 0.0289(12) 0.0087(10) -0.0006(10) 0.0178(12)
C65 0.0422(14) 0.0710(19) 0.0340(13) 0.0195(13) -0.0012(11) 0.0165(13)
C66 0.0422(15) 0.0652(19) 0.0533(17) 0.0302(14) -0.0055(12) 0.0160(13)
C67 0.0486(16) 0.0545(17) 0.0569(17) 0.0163(14) -0.0053(13) 0.0260(14)
C68 0.0404(13) 0.0462(14) 0.0392(13) 0.0075(11) 0.0002(10) 0.0193(11)
C69 0.0393(12) 0.0354(12) 0.0305(12) 0.0042(9) 0.0028(9) 0.0140(10)
C70 0.0491(15) 0.0451(14) 0.0387(14) 0.0111(11) -0.0016(11) 0.0130(12)
C71 0.0577(17) 0.0456(15) 0.0465(15) 0.0159(12) 0.0071(13) 0.0127(13)
C72 0.0455(15) 0.0405(14) 0.0533(16) 0.0084(12) 0.0086(12) 0.0076(12)
C73 0.0405(14) 0.0424(14) 0.0448(14) 0.0004(11) 0.0014(11) 0.0102(11)
C74 0.0400(13) 0.0404(13) 0.0313(12) 0.0021(10) 0.0017(10) 0.0138(10)
C75 0.0387(12) 0.0452(13) 0.0231(11) 0.0063(9) -0.0013(9) 0.0182(10)
C76 0.0511(15) 0.0471(14) 0.0321(13) 0.0078(10) 0.0000(11) 0.0228(12)
C77 0.0619(18) 0.0614(18) 0.0460(16) 0.0082(13) 0.0037(13) 0.0393(15)
C78 0.0537(17) 0.085(2) 0.0395(15) 0.0126(14) 0.0053(12) 0.0409(16)
C79 0.0407(14) 0.0708(19) 0.0362(14) 0.0131(13) 0.0034(11) 0.0201(13)
C80 0.0431(13) 0.0508(15) 0.0295(12) 0.0078(10) 0.0007(10) 0.0183(11)
C81 0.0319(11) 0.0349(12) 0.0225(10) 0.0040(8) -0.0001(8) 0.0018(9)
C82 0.0306(11) 0.0325(11) 0.0219(10) 0.0046(8) 0.0001(8) 0.0047(9)
C83 0.0344(12) 0.0439(13) 0.0282(11) 0.0050(10) 0.0014(9) 0.0078(10)
C84 0.0426(14) 0.0543(16) 0.0336(13) 0.0102(11) 0.0090(10) 0.0182(12)
C85 0.0587(16) 0.0454(14) 0.0303(12) 0.0044(10) 0.0106(11) 0.0206(12)
C86 0.0515(15) 0.0379(14) 0.0383(14) -0.0040(11) 0.0035(11) 0.0060(11)
C87 0.0376(12) 0.0368(13) 0.0335(12) 0.0024(10) 0.0035(10) 0.0066(10)
C88 0.0311(11) 0.0261(11) 0.0272(11) 0.0023(8) 0.0022(8) 0.0053(9)
C89 0.0377(12) 0.0366(12) 0.0312(12) 0.0104(9) 0.0049(9) 0.0096(10)
C90 0.0412(13) 0.0420(14) 0.0431(14) 0.0117(11) 0.0147(11) 0.0100(11)
C91 0.0332(12) 0.0410(14) 0.0525(15) 0.0078(11) 0.0090(11) 0.0103(10)
C92 0.0337(12) 0.0446(14) 0.0466(15) 0.0094(11) -0.0020(10) 0.0111(11)
C93 0.0374(12) 0.0402(13) 0.0320(12) 0.0107(10) 0.0027(10) 0.0089(10)
C94 0.0314(11) 0.0332(12) 0.0311(11) 0.0078(9) -0.0020(9) 0.0018(9)
C95 0.0445(14) 0.0403(13) 0.0334(12) 0.0118(10) 0.0020(10) 0.0087(11)
C96 0.0565(17) 0.0476(16) 0.0452(15) 0.0229(12) 0.0040(13) 0.0041(13)
C97 0.0612(18) 0.0353(14) 0.0577(17) 0.0162(12) 0.0012(14) 0.0025(13)
C98 0.0599(18) 0.0346(14) 0.0511(16) 0.0068(11) 0.0036(13) 0.0067(12)
C99 0.0508(15) 0.0339(13) 0.0419(14) 0.0080(10) 0.0081(11) 0.0062(11)
C100 0.0318(11) 0.0326(11) 0.0222(10) 0.0067(8) -0.0002(8) 0.0067(9)
C104 0.077(3) 0.086(3) 0.079(3) 0.017(2) 0.003(2) 0.018(2)
C105 0.103(4) 0.221(8) 0.102(4) -0.001(4) 0.017(3) 0.035(4)
C106 0.092(4) 0.128(5) 0.139(5) -0.020(4) 0.059(3) -0.005(3)
C107 0.163(5) 0.200(6) 0.129(4) 0.063(4) 0.041(3) 0.057(4)
C108 0.163(5) 0.200(6) 0.129(4) 0.063(4) 0.041(3) 0.057(4)
C109 0.099(3) 0.075(3) 0.097(3) 0.019(2) 0.013(3) 0.023(2)
C110 0.151(5) 0.101(4) 0.078(3) -0.003(3) 0.016(3) 0.059(4)
C111 0.153(6) 0.108(4) 0.125(5) 0.021(4) 0.049(4) 0.071(4)
N1 0.0349(10) 0.0314(10) 0.0251(9) 0.0070(7) 0.0005(7) 0.0101(8)
N2 0.0299(9) 0.0378(10) 0.0246(9) 0.0075(8) 0.0012(7) 0.0100(8)
N3 0.0353(10) 0.0297(10) 0.0252(9) 0.0045(7) 0.0001(8) 0.0065(8)
N4 0.0351(10) 0.0415(11) 0.0232(9) 0.0057(8) -0.0010(8) 0.0071(8)
N5 0.0365(10) 0.0380(11) 0.0238(9) 0.0035(8) 0.0002(8) 0.0114(8)
N6 0.0324(10) 0.0366(10) 0.0223(9) 0.0036(7) -0.0017(7) 0.0038(8)
O1 0.128(2) 0.0512(14) 0.0661(16) 0.0046(12) 0.0165(16) 0.0311(15)
O2 0.0572(14) 0.0883(19) 0.099(2) 0.0002(16) 0.0042(14) 0.0343(14)
O3 0.0616(13) 0.0454(11) 0.0520(12) 0.0065(9) 0.0148(10) 0.0036(10)
O4 0.085(2) 0.107(3) 0.108(2) 0.048(2) 0.0320(18) 0.0245(18)
O6 0.106(2) 0.0590(16) 0.121(3) 0.0239(17) 0.038(2) 0.0211(16)
K1 0.0522(4) 0.0402(3) 0.0561(4) 0.0145(3) 0.0114(3) 0.0228(3)
K2 0.0652(4) 0.0397(3) 0.0501(4) 0.0015(3) -0.0063(3) 0.0154(3)

loop_
_atom_type_symbol
_atom_type_description
_atom_type_scat_dispersion_real
_atom_type_scat_dispersion_imag
_atom_type_scat_source
C C 0.0181 0.0091 'International Tables Vol C Tables 4.2.6.8 and 6.1.1.4'
H H 0.0000 0.0000 'International Tables Vol C Tables 4.2.6.8 and 6.1.1.4'
K K 0.3868 1.0657 'International Tables Vol C Tables 4.2.6.8 and 6.1.1.4'
N N 0.0311 0.0180 'International Tables Vol C Tables 4.2.6.8 and 6.1.1.4'
O O 0.0492 0.0322 'International Tables Vol C Tables 4.2.6.8 and 6.1.1.4'

loop_
_geom_angle_atom_site_label_1
_geom_angle_atom_site_label_2
_geom_angle_atom_site_label_3
_geom_angle
N1 C1 C2 111.6(2)
N1 C1 C5 122.9(2)
C2 C1 C5 125.5(2)
C3 C2 C1 105.9(2)
C3 C2 H2 127.0
C1 C2 H2 127.0
C2 C3 C4 105.9(2)
C2 C3 H3 127.1
C4 C3 H3 127.1
N1 C4 C3 111.3(2)
N1 C4 C25 123.7(2)
C3 C4 C25 125.0(2)
N2 C5 C1 123.9(2)
N2 C5 H5 118.0
C1 C5 H5 118.0
N2 C6 C7 112.5(2)
N2 C6 C13 107.61(18)
C7 C6 C13 110.5(2)
N2 C6 C19 105.46(18)
C7 C6 C19 111.00(19)
C13 C6 C19 109.6(2)
C12 C7 C8 117.9(2)
C12 C7 C6 123.0(2)
C8 C7 C6 118.9(2)
C9 C8 C7 121.2(3)
C9 C8 H8 119.4
C7 C8 H8 119.4
C10 C9 C8 120.3(3)
C10 C9 H9 119.8
C8 C9 H9 119.8
C11 C10 C9 119.3(3)
C11 C10 H10 120.4
C9 C10 H10 120.4
C10 C11 C12 120.8(3)
C10 C11 H11 119.6
C12 C11 H11 119.6
C7 C12 C11 120.5(3)
C7 C12 H12 119.7
C11 C12 H12 119.7
C14 C13 C18 117.9(2)
C14 C13 C6 121.4(2)
C18 C13 C6 120.7(2)
C13 C14 C15 121.3(3)
C13 C14 H14 119.4
C15 C14 H14 119.4
C16 C15 C14 120.6(3)
C16 C15 H15 119.7
C14 C15 H15 119.7
C17 C16 C15 118.9(3)
C17 C16 H16 120.6
C15 C16 H16 120.6
C16 C17 C18 120.7(3)
C16 C17 H17 119.6
C18 C17 H17 119.6
C17 C18 C13 120.7(3)
C17 C18 H18 119.7
C13 C18 H18 119.7
C24 C19 C20 118.0(2)
C24 C19 C6 120.5(2)
C20 C19 C6 121.5(2)
C21 C20 C19 120.9(3)
C21 C20 H20 119.5
C19 C20 H20 119.5
C22 C21 C20 120.3(3)
C22 C21 H21 119.8
C20 C21 H21 119.8
C23 C22 C21 119.3(3)
C23 C22 H22 120.4
C21 C22 H22 120.4
C22 C23 C24 120.2(3)
C22 C23 H23 119.9
C24 C23 H23 119.9
C19 C24 C23 121.3(3)
C19 C24 H24 119.4
C23 C24 H24 119.4
N3 C25 C4 124.3(2)
N3 C25 H25 117.8
C4 C25 H25 117.8
N3 C26 C27 113.41(19)
N3 C26 C33 109.04(18)
C27 C26 C33 111.23(19)
N3 C26 C39 104.94(18)
C27 C26 C39 111.09(19)
C33 C26 C39 106.75(19)
C32 C27 C28 117.4(2)
C32 C27 C26 123.5(2)
C28 C27 C26 119.0(2)
C29 C28 C27 121.2(3)
C29 C28 H28 119.4
C27 C28 H28 119.4
C30 C29 C28 120.3(3)
C30 C29 H29 119.8
C28 C29 H29 119.8
C29 C30 C31 119.4(3)
C29 C30 H30 120.3
C31 C30 H30 120.3
C30 C31 C32 120.1(3)
C30 C31 H31 119.9
C32 C31 H31 119.9
C27 C32 C31 121.5(3)
C27 C32 H32 119.3
C31 C32 H32 119.3
C34 C33 C38 117.8(2)
C34 C33 C26 122.0(2)
C38 C33 C26 120.3(2)
C33 C34 C35 120.6(3)
C33 C34 H34 119.7
C35 C34 H34 119.7
C36 C35 C34 120.9(3)
C36 C35 H35 119.6
C34 C35 H35 119.6
C35 C36 C37 119.2(3)
C35 C36 H36 120.4
C37 C36 H36 120.4
C36 C37 C38 120.1(3)
C36 C37 H37 120.0
C38 C37 H37 120.0
C37 C38 C33 121.3(3)
C37 C38 H38 119.3
C33 C38 H38 119.3
C44 C39 C40 118.5(2)
C44 C39 C26 123.8(2)
C40 C39 C26 117.5(2)
C41 C40 C39 120.6(3)
C41 C40 H40 119.7
C39 C40 H40 119.7
C40 C41 C42 120.3(3)
C40 C41 H41 119.9
C42 C41 H41 119.9
C43 C42 C41 119.6(3)
C43 C42 H42 120.2
C41 C42 H42 120.2
C42 C43 C44 120.5(3)
C42 C43 H43 119.8
C44 C43 H43 119.8
C39 C44 C43 120.6(3)
C39 C44 H44 119.7
C43 C44 H44 119.7
O1 C45 C46 106.5(4)
O1 C45 H45A 110.4
C46 C45 H45A 110.4
O1 C45 H45B 110.4
C46 C45 H45B 110.4
H45A C45 H45B 108.6
C47 C46 C45 105.6(4)
C47 C46 H46A 110.6
C45 C46 H46A 110.6
C47 C46 H46B 110.6
C45 C46 H46B 110.6
H46A C46 H46B 108.7
C46 C47 C48 104.4(4)
C46 C47 H47A 110.9
C48 C47 H47A 110.9
C46 C47 H47B 110.9
C48 C47 H47B 110.9
H47A C47 H47B 108.9
O1 C48 C47 109.2(4)
O1 C48 H48A 109.8
C47 C48 H48A 109.8
O1 C48 H48B 109.8
C47 C48 H48B 109.8
H48A C48 H48B 108.3
O2 C49 C50 105.2(5)
O2 C49 H49A 110.7
C50 C49 H49A 110.7
O2 C49 H49B 110.7
C50 C49 H49B 110.7
H49A C49 H49B 108.8
C49 C50 C51 102.8(5)
C49 C50 H50A 111.2
C51 C50 H50A 111.2
C49 C50 H50B 111.2
C51 C50 H50B 111.2
H50A C50 H50B 109.1
C50 C51 C52 104.7(5)
C50 C51 H51A 110.8
C52 C51 H51A 110.8
C50 C51 H51B 110.8
C52 C51 H51B 110.8
H51A C51 H51B 108.9
O2 C52 C51 104.0(5)
O2 C52 H52A 111.0
C51 C52 H52A 111.0
O2 C52 H52B 111.0
C51 C52 H52B 111.0
H52A C52 H52B 109.0
O3 C53 C54 106.9(3)
O3 C53 K1 50.48(14)
C54 C53 K1 149.8(3)
O3 C53 H53A 110.3
C54 C53 H53A 110.3
K1 C53 H53A 97.6
O3 C53 H53B 110.3
C54 C53 H53B 110.3
K1 C53 H53B 69.1
H53A C53 H53B 108.6
C55 C54 C53 107.6(3)
C55 C54 H54A 110.2
C53 C54 H54A 110.2
C55 C54 H54B 110.2
C53 C54 H54B 110.2
H54A C54 H54B 108.5
C54 C55 C56 103.8(3)
C54 C55 H55A 111.0
C56 C55 H55A 111.0
C54 C55 H55B 111.0
C56 C55 H55B 111.0
H55A C55 H55B 109.0
O3 C56 C55 106.4(3)
O3 C56 H56A 110.4
C55 C56 H56A 110.4
O3 C56 H56B 110.4
C55 C56 H56B 110.4
H56A C56 H56B 108.6
N4 C57 C58 111.7(2)
N4 C57 C61 118.2(2)
C58 C57 C61 130.1(2)
C59 C58 C57 106.0(2)
C59 C58 H58 127.0
C57 C58 H58 127.0
C58 C59 C60 106.2(2)
C58 C59 H59 126.9
C60 C59 H59 126.9
N4 C60 C59 110.9(2)
N4 C60 C81 123.6(2)
C59 C60 C81 125.4(2)
N4 C60 K2 45.04(12)
C59 C60 K2 147.18(17)
C81 C60 K2 81.41(15)
N5 C61 C57 122.8(2)
N5 C61 H61 118.6
C57 C61 H61 118.6
N5 C62 C69 107.72(19)
N5 C62 C63 105.30(19)
C69 C62 C63 110.96(19)
N5 C62 C75 112.54(19)
C69 C62 C75 110.9(2)
C63 C62 C75 109.2(2)
C68 C63 C64 118.3(2)
C68 C63 C62 120.4(2)
C64 C63 C62 121.3(2)
C65 C64 C63 120.9(3)
C65 C64 H64 119.5
C63 C64 H64 119.5
C66 C65 C64 120.5(3)
C66 C65 H65 119.8
C64 C65 H65 119.8
C65 C66 C67 119.3(3)
C65 C66 H66 120.4
C67 C66 H66 120.4
C66 C67 C68 120.7(3)
C66 C67 H67 119.7
C68 C67 H67 119.7
C63 C68 C67 120.2(3)
C63 C68 H68 119.9
C67 C68 H68 119.9
C70 C69 C74 117.5(2)
C70 C69 C62 120.1(2)
C74 C69 C62 122.4(2)
C71 C70 C69 121.3(3)
C71 C70 H70 119.4
C69 C70 H70 119.4
C70 C71 C72 120.5(3)
C70 C71 H71 119.8
C72 C71 H71 119.8
C73 C72 C71 118.8(3)
C73 C72 H72 120.6
C71 C72 H72 120.6
C74 C73 C72 120.7(3)
C74 C73 H73 119.6
C72 C73 H73 119.6
C73 C74 C69 121.3(3)
C73 C74 H74 119.4
C69 C74 H74 119.4
C76 C75 C80 118.5(2)
C76 C75 C62 123.2(2)
C80 C75 C62 118.2(2)
C75 C76 C77 120.4(3)
C75 C76 H76 119.8
C77 C76 H76 119.8
C78 C77 C76 120.8(3)
C78 C77 H77 119.6
C76 C77 H77 119.6
C77 C78 C79 119.4(3)
C77 C78 H78 120.3
C79 C78 H78 120.3
C80 C79 C78 120.2(3)
C80 C79 H79 119.9
C78 C79 H79 119.9
C79 C80 C75 120.8(3)
C79 C80 H80 119.6
C75 C80 H80 119.6
N6 C81 C60 123.9(2)
N6 C81 H81 118.1
C60 C81 H81 118.1
N6 C82 C88 108.39(18)
N6 C82 C100 114.20(19)
C88 C82 C100 111.14(18)
N6 C82 C94 103.44(18)
C88 C82 C94 106.50(19)
C100 C82 C94 112.61(19)
C84 C83 C100 120.9(2)
C84 C83 H83 119.5
C100 C83 H83 119.5
C85 C84 C83 120.4(3)
C85 C84 H84 119.8
C83 C84 H84 119.8
C86 C85 C84 119.5(3)
C86 C85 H85 120.3
C84 C85 H85 120.3
C85 C86 C87 120.3(3)
C85 C86 H86 119.9
C87 C86 H86 119.9
C100 C87 C86 121.3(2)
C100 C87 H87 119.3
C86 C87 H87 119.3
C89 C88 C93 118.1(2)
C89 C88 C82 122.3(2)
C93 C88 C82 119.7(2)
C88 C89 C90 120.6(2)
C88 C89 H89 119.7
C90 C89 H89 119.7
C91 C90 C89 120.8(2)
C91 C90 H90 119.6
C89 C90 H90 119.6
C92 C91 C90 119.0(2)
C92 C91 H91 120.5
C90 C91 H91 120.5
C91 C92 C93 120.4(2)
C91 C92 H92 119.8
C93 C92 H92 119.8
C92 C93 C88 121.1(2)
C92 C93 H93 119.5
C88 C93 H93 119.5
C95 C94 C99 117.5(2)
C95 C94 C82 125.2(2)
C99 C94 C82 117.2(2)
C94 C95 C96 120.6(3)
C94 C95 H95 119.7
C96 C95 H95 119.7
C97 C96 C95 121.0(3)
C97 C96 H96 119.5
C95 C96 H96 119.5
C96 C97 C98 119.5(3)
C96 C97 H97 120.2
C98 C97 H97 120.2
C97 C98 C99 119.2(3)
C97 C98 H98 120.4
C99 C98 H98 120.4
C98 C99 C94 122.0(3)
C98 C99 K2 102.41(19)
C94 C99 K2 103.88(17)
C98 C99 H99 119.0
C94 C99 H99 119.0
K2 C99 H99 62.0
C87 C100 C83 117.5(2)
C87 C100 C82 122.5(2)
C83 C100 C82 120.0(2)
O5A C11A C1B 108.5(7)
O5A C11A H11A 110.0
C1B C11A H11A 110.0
O5A C11A H11B 110.0
C1B C11A H11B 110.0
H11A C11A H11B 108.4
C104 C13A C1A 94.9(10)
C104 C13A H13A 112.7
C1A C13A H13A 112.7
C104 C13A H13B 112.7
C1A C13A H13B 112.7
H13A C13A H13B 110.2
O5B C11B C1A 98.9(11)
O5B C11B H11C 112.0
C1A C11B H11C 112.0
O5B C11B H11D 112.0
C1A C11B H11D 112.0
H11C C11B H11D 109.7
C1B C13B C104 102.4(6)
C1B C13B H13C 111.3
C104 C13B H13C 111.3
C1B C13B H13D 111.3
C104 C13B H13D 111.3
H13C C13B H13D 109.2
C13A C1A C11B 119.2(12)
C13A C1A H1AA 107.5
C11B C1A H1AA 107.5
C13A C1A H1AB 107.5
C11B C1A H1AB 107.5
H1AA C1A H1AB 107.0
C13A C104 O5B 116.3(7)
O5A C104 C13B 108.0(5)
C13A C104 H10C 108.2
O5B C104 H10C 108.2
C13A C104 H10D 108.2
O5B C104 H10D 108.2
H10C C104 H10D 107.4
O5A C104 H10A 110.1
C13B C104 H10A 110.1
O5A C104 H10B 110.1
C13B C104 H10B 110.1
H10A C104 H10B 108.4
O4 C105 C106 96.4(5)
O4 C105 H10E 112.5
C106 C105 H10E 112.5
O4 C105 H10F 112.5
C106 C105 H10F 112.5
H10E C105 H10F 110.0
C107 C106 C105 102.2(5)
C107 C106 H10G 111.3
C105 C106 H10G 111.3
C107 C106 H10H 111.3
C105 C106 H10H 111.3
H10G C106 H10H 109.2
C108 C107 C106 100.2(6)
C108 C107 H10I 111.7
C106 C107 H10I 111.7
C108 C107 H10J 111.7
C106 C107 H10J 111.7
H10I C107 H10J 109.5
C107 C108 O4 111.5(7)
C107 C108 K2 149.4(7)
O4 C108 K2 50.7(3)
C107 C108 H10K 109.3
O4 C108 H10K 109.3
K2 C108 H10K 100.7
C107 C108 H10L 109.3
O4 C108 H10L 109.3
K2 C108 H10L 64.9
H10K C108 H10L 108.0
O6 C109 C110 105.6(4)
O6 C109 K2 43.5(2)
C110 C109 K2 136.1(4)
O6 C109 H10M 110.6
C110 C109 H10M 110.6
K2 C109 H10M 70.2
O6 C109 H10N 110.6
C110 C109 H10N 110.6
K2 C109 H10N 110.1
H10M C109 H10N 108.7
C111 C110 C109 107.2(5)
C111 C110 H11E 110.3
C109 C110 H11E 110.3
C111 C110 H11F 110.3
C109 C110 H11F 110.3
H11E C110 H11F 108.5
C110 C111 C12A 93.3(7)
C110 C111 C12B 105.6(6)
C110 C111 H11G 113.1
C12A C111 H11G 113.1
C110 C111 H11H 113.1
C12A C111 H11H 113.1
H11G C111 H11H 110.4
C110 C111 H11I 110.6
C12B C111 H11I 110.6
C110 C111 H11J 110.6
C12B C111 H11J 110.6
H11I C111 H11J 108.7
O6 C12A C111 101.4(7)
O6 C12A K2 43.8(3)
C111 C12A K2 144.1(6)
O6 C12A H12A 111.5
C111 C12A H12A 111.5
K2 C12A H12A 93.4
O6 C12A H12B 111.5
C111 C12A H12B 111.5
K2 C12A H12B 81.9
H12A C12A H12B 109.3
O6 C12B C111 99.1(6)
O6 C12B K2 40.8(3)
C111 C12B K2 134.3(5)
O6 C12B H12C 112.0
C111 C12B H12C 112.0
K2 C12B H12C 105.1
O6 C12B H12D 112.0
C111 C12B H12D 112.0
K2 C12B H12D 77.9
H12C C12B H12D 109.6
C4 N1 C1 105.3(2)
C4 N1 K1 133.10(15)
C1 N1 K1 120.41(15)
C5 N2 C6 121.7(2)
C5 N2 K1 110.97(15)
C6 N2 K1 126.49(14)
C25 N3 C26 119.9(2)
C57 N4 C60 105.2(2)
C57 N4 K2 132.16(16)
C60 N4 K2 114.07(14)
C61 N5 C62 119.6(2)
C81 N6 C82 120.5(2)
C81 N6 K2 110.49(15)
C82 N6 K2 127.18(15)
C45 O1 C48 104.5(3)
C45 O1 K1 120.5(2)
C48 O1 K1 129.2(3)
C49 O2 C52 111.1(4)
C49 O2 K1 125.3(3)
C52 O2 K1 120.4(3)
C56 O3 C53 108.7(2)
C56 O3 K1 135.5(2)
C53 O3 K1 105.43(17)
C105 O4 C108 110.5(5)
C105 O4 K2 138.7(4)
C108 O4 K2 104.6(4)
C11B O5B C104 109.4(8)
C11B O5B K2 125.4(7)
C104 O5B K2 124.5(4)
C12B O6 C109 118.0(5)
C109 O6 C12A 103.2(6)
C12B O6 K2 119.1(4)
C109 O6 K2 114.7(3)
C12A O6 K2 114.0(4)
O2 K1 N1 109.59(9)
O2 K1 O3 138.16(10)
N1 K1 O3 94.94(7)
O2 K1 O1 79.31(10)
N1 K1 O1 163.58(9)
O3 K1 O1 86.30(8)
O2 K1 N2 115.50(9)
N1 K1 N2 60.94(6)
O3 K1 N2 105.93(7)
O1 K1 N2 102.95(8)
O2 K1 C53 137.20(10)
N1 K1 C53 73.25(7)
O3 K1 C53 24.09(7)
O1 K1 C53 110.08(9)
N2 K1 C53 103.21(7)
O6 K2 O4 161.94(11)
O6 K2 N4 89.62(9)
O4 K2 N4 105.79(9)
O6 K2 O5B 84.35(16)
O4 K2 O5B 80.36(17)
N4 K2 O5B 116.66(17)
O6 K2 O5A 78.90(12)
O4 K2 O5A 83.84(13)
N4 K2 O5A 130.71(12)
O6 K2 N6 90.98(9)
O4 K2 N6 104.38(10)
N4 K2 N6 62.34(6)
O5B K2 N6 175.26(15)
O5A K2 N6 162.73(12)
O6 K2 C99 94.85(11)
O4 K2 C99 86.14(10)
N4 K2 C99 118.44(7)
O5B K2 C99 124.89(17)
O5A K2 C99 110.27(12)
N6 K2 C99 56.23(6)
O6 K2 C108 153.93(19)
O4 K2 C108 24.73(16)
N4 K2 C108 87.07(17)
O5B K2 C108 74.2(2)
O5A K2 C108 83.8(2)
N6 K2 C108 110.12(19)
C99 K2 C108 109.43(16)
O6 K2 C12A 22.17(18)
O4 K2 C12A 172.8(2)
N4 K2 C12A 75.1(2)
O5A K2 C12A 101.1(2)
N6 K2 C12A 69.51(18)
C99 K2 C12A 87.2(2)
C108 K2 C12A 160.1(3)
O6 K2 C109 21.82(12)
O4 K2 C109 143.12(12)
N4 K2 C109 110.84(10)
O5B K2 C109 79.71(17)
O5A K2 C109 69.32(13)
N6 K2 C109 96.24(10)
C99 K2 C109 80.33(11)
C108 K2 C109 153.1(2)
C12A K2 C109 37.6(2)
O6 K2 C12B 20.08(16)
O4 K2 C12B 175.61(19)
N4 K2 C12B 70.67(16)
O5B K2 C12B 98.8(2)
N6 K2 C12B 76.49(19)
C99 K2 C12B 97.8(2)
C108 K2 C12B 150.9(2)
C109 K2 C12B 40.19(18)
O6 K2 C60 83.33(8)
O4 K2 C60 114.38(9)
N4 K2 C60 20.89(6)
O5B K2 C60 135.18(17)
O5A K2 C60 146.72(11)
N6 K2 C60 42.96(5)
C99 K2 C60 99.02(6)
C108 K2 C60 101.48(18)
C12A K2 C60 64.02(18)
C109 K2 C60 101.60(10)
C12B K2 C60 63.25(16)
C104 O5A C11A 105.9(5)
C104 O5A K2 129.8(3)
C11A O5A K2 121.1(4)
C11A C1B C13B 103.6(7)
C11A C1B H1BA 111.0
C13B C1B H1BA 111.0
C11A C1B H1BB 111.0
C13B C1B H1BB 111.0
H1BA C1B H1BB 109.0

loop_
_geom_bond_atom_site_label_1
_geom_bond_atom_site_label_2
_geom_bond_distance
C1 N1 1.363(3)
C1 C2 1.403(4)
C1 C5 1.445(3)
C2 C3 1.386(4)
C2 H2 0.9300
C3 C4 1.415(3)
C3 H3 0.9300
C4 N1 1.353(3)
C4 C25 1.451(3)
C5 N2 1.273(3)
C5 H5 0.9300
C6 N2 1.490(3)
C6 C7 1.534(3)
C6 C13 1.544(3)
C6 C19 1.550(3)
C7 C12 1.385(4)
C7 C8 1.403(4)
C8 C9 1.386(4)
C8 H8 0.9300
C9 C10 1.381(5)
C9 H9 0.9300
C10 C11 1.377(5)
C10 H10 0.9300
C11 C12 1.402(4)
C11 H11 0.9300
C12 H12 0.9300
C13 C14 1.383(4)
C13 C18 1.397(4)
C14 C15 1.386(4)
C14 H14 0.9300
C15 C16 1.386(5)
C15 H15 0.9300
C16 C17 1.374(5)
C16 H16 0.9300
C17 C18 1.395(4)
C17 H17 0.9300
C18 H18 0.9300
C19 C24 1.387(4)
C19 C20 1.395(4)
C20 C21 1.392(4)
C20 H20 0.9300
C21 C22 1.385(5)
C21 H21 0.9300
C22 C23 1.384(5)
C22 H22 0.9300
C23 C24 1.394(4)
C23 H23 0.9300
C24 H24 0.9300
C25 N3 1.278(3)
C25 H25 0.9300
C26 N3 1.486(3)
C26 C27 1.536(3)
C26 C33 1.540(3)
C26 C39 1.548(3)
C27 C32 1.386(4)
C27 C28 1.408(4)
C28 C29 1.383(4)
C28 H28 0.9300
C29 C30 1.383(5)
C29 H29 0.9300
C30 C31 1.389(5)
C30 H30 0.9300
C31 C32 1.390(4)
C31 H31 0.9300
C32 H32 0.9300
C33 C34 1.385(3)
C33 C38 1.398(4)
C34 C35 1.395(4)
C34 H34 0.9300
C35 C36 1.377(5)
C35 H35 0.9300
C36 C37 1.379(5)
C36 H36 0.9300
C37 C38 1.388(4)
C37 H37 0.9300
C38 H38 0.9300
C39 C44 1.384(4)
C39 C40 1.397(4)
C40 C41 1.387(4)
C40 H40 0.9300
C41 C42 1.389(4)
C41 H41 0.9300
C42 C43 1.369(5)
C42 H42 0.9300
C43 C44 1.398(4)
C43 H43 0.9300
C44 H44 0.9300
C45 O1 1.422(5)
C45 C46 1.477(7)
C45 H45A 0.9700
C45 H45B 0.9700
C46 C47 1.456(7)
C46 H46A 0.9700
C46 H46B 0.9700
C47 C48 1.487(7)
C47 H47A 0.9700
C47 H47B 0.9700
C48 O1 1.436(6)
C48 H48A 0.9700
C48 H48B 0.9700
C49 O2 1.412(6)
C49 C50 1.471(7)
C49 H49A 0.9700
C49 H49B 0.9700
C50 C51 1.482(9)
C50 H50A 0.9700
C50 H50B 0.9700
C51 C52 1.532(8)
C51 H51A 0.9700
C51 H51B 0.9700
C52 O2 1.421(6)
C52 H52A 0.9700
C52 H52B 0.9700
C53 O3 1.433(4)
C53 C54 1.471(5)
C53 K1 3.384(3)
C53 H53A 0.9700
C53 H53B 0.9700
C54 C55 1.452(5)
C54 H54A 0.9700
C54 H54B 0.9700
C55 C56 1.499(5)
C55 H55A 0.9700
C55 H55B 0.9700
C56 O3 1.423(4)
C56 H56A 0.9700
C56 H56B 0.9700
C57 N4 1.362(3)
C57 C58 1.402(4)
C57 C61 1.447(3)
C58 C59 1.386(3)
C58 H58 0.9300
C59 C60 1.412(4)
C59 H59 0.9300
C60 N4 1.366(3)
C60 C81 1.446(3)
C60 K2 3.496(3)
C61 N5 1.282(3)
C61 H61 0.9300
C62 N5 1.489(3)
C62 C69 1.541(4)
C62 C63 1.543(3)
C62 C75 1.547(3)
C63 C68 1.389(4)
C63 C64 1.392(4)
C64 C65 1.385(4)
C64 H64 0.9300
C65 C66 1.374(5)
C65 H65 0.9300
C66 C67 1.379(5)
C66 H66 0.9300
C67 C68 1.394(4)
C67 H67 0.9300
C68 H68 0.9300
C69 C70 1.393(4)
C69 C74 1.398(4)
C70 C71 1.385(4)
C70 H70 0.9300
C71 C72 1.389(4)
C71 H71 0.9300
C72 C73 1.384(4)
C72 H72 0.9300
C73 C74 1.379(4)
C73 H73 0.9300
C74 H74 0.9300
C75 C76 1.382(4)
C75 C80 1.398(4)
C76 C77 1.401(4)
C76 H76 0.9300
C77 C78 1.368(5)
C77 H77 0.9300
C78 C79 1.390(5)
C78 H78 0.9300
C79 C80 1.386(4)
C79 H79 0.9300
C80 H80 0.9300
C81 N6 1.283(3)
C81 H81 0.9300
C82 N6 1.488(3)
C82 C88 1.539(3)
C82 C100 1.539(3)
C82 C94 1.550(3)
C83 C84 1.389(4)
C83 C100 1.403(3)
C83 H83 0.9300
C84 C85 1.382(4)
C84 H84 0.9300
C85 C86 1.378(4)
C85 H85 0.9300
C86 C87 1.393(4)
C86 H86 0.9300
C87 C100 1.391(3)
C87 H87 0.9300
C88 C89 1.386(3)
C88 C93 1.396(3)
C89 C90 1.391(4)
C89 H89 0.9300
C90 C91 1.382(4)
C90 H90 0.9300
C91 C92 1.381(4)
C91 H91 0.9300
C92 C93 1.385(4)
C92 H92 0.9300
C93 H93 0.9300
C94 C95 1.383(4)
C94 C99 1.400(4)
C95 C96 1.394(4)
C95 H95 0.9300
C96 C97 1.374(5)
C96 H96 0.9300
C97 C98 1.386(5)
C97 H97 0.9300
C98 C99 1.387(4)
C98 H98 0.9300
C99 K2 3.189(3)
C99 H99 0.9300
C11A O5A 1.409(8)
C11A C1B 1.484(10)
C11A H11A 0.9700
C11A H11B 0.9700
C13A C104 1.423(11)
C13A C1A 1.474(13)
C13A H13A 0.9700
C13A H13B 0.9700
C11B O5B 1.398(12)
C11B C1A 1.506(13)
C11B H11C 0.9700
C11B H11D 0.9700
C13B C1B 1.507(10)
C13B C104 1.578(8)
C13B H13C 0.9700
C13B H13D 0.9700
C1A H1AA 0.9700
C1A H1AB 0.9700
C104 O5A 1.355(6)
C104 O5B 1.470(8)
C104 H10C 0.9700
C104 H10D 0.9700
C104 H10A 0.9700
C104 H10B 0.9700
C105 O4 1.364(7)
C105 C106 1.649(9)
C105 H10E 0.9700
C105 H10F 0.9700
C106 C107 1.465(9)
C106 H10G 0.9700
C106 H10H 0.9700
C107 C108 1.403(8)
C107 H10I 0.9700
C107 H10J 0.9700
C108 O4 1.429(8)
C108 K2 3.306(7)
C108 H10K 0.9700
C108 H10L 0.9700
C109 O6 1.407(6)
C109 C110 1.442(7)
C109 K2 3.441(5)
C109 H10M 0.9700
C109 H10N 0.9700
C110 C111 1.442(8)
C110 H11E 0.9700
C110 H11F 0.9700
C111 C12A 1.532(11)
C111 C12B 1.628(11)
C111 H11G 0.9700
C111 H11H 0.9700
C111 H11I 0.9700
C111 H11J 0.9700
C12A O6 1.421(10)
C12A K2 3.439(9)
C12A H12A 0.9700
C12A H12B 0.9700
C12B O6 1.369(9)
C12B K2 3.484(9)
C12B H12C 0.9700
C12B H12D 0.9700
N1 K1 2.672(2)
N2 K1 3.026(2)
N4 K2 2.709(2)
N6 K2 2.921(2)
O1 K1 2.748(3)
O2 K1 2.650(3)
O3 K1 2.708(2)
O4 K2 2.644(4)
O5B K2 2.771(7)
O6 K2 2.606(3)
K2 O5A 2.789(5)
C1B H1BA 0.9700
C1B H1BB 0.9700

loop_
_geom_torsion_atom_site_label_1
_geom_torsion_atom_site_label_2
_geom_torsion_atom_site_label_3
_geom_torsion_atom_site_label_4
_geom_torsion
N1 C1 C2 C3 -0.9(3)
C5 C1 C2 C3 179.2(2)
C1 C2 C3 C4 0.9(3)
C2 C3 C4 N1 -0.6(3)
C2 C3 C4 C25 179.7(2)
N1 C1 C5 N2 11.4(4)
C2 C1 C5 N2 -168.7(2)
N2 C6 C7 C12 102.9(3)
C13 C6 C7 C12 -136.8(2)
C19 C6 C7 C12 -15.1(3)
N2 C6 C7 C8 -72.5(3)
C13 C6 C7 C8 47.9(3)
C19 C6 C7 C8 169.6(2)
C12 C7 C8 C9 -0.9(4)
C6 C7 C8 C9 174.6(3)
C7 C8 C9 C10 1.0(5)
C8 C9 C10 C11 -0.6(5)
C9 C10 C11 C12 0.2(5)
C8 C7 C12 C11 0.5(4)
C6 C7 C12 C11 -174.9(3)
C10 C11 C12 C7 -0.1(5)
N2 C6 C13 C14 -20.1(3)
C7 C6 C13 C14 -143.3(2)
C19 C6 C13 C14 94.1(3)
N2 C6 C13 C18 161.2(2)
C7 C6 C13 C18 38.0(3)
C19 C6 C13 C18 -84.6(3)
C18 C13 C14 C15 1.2(4)
C6 C13 C14 C15 -177.6(3)
C13 C14 C15 C16 0.1(5)
C14 C15 C16 C17 -0.6(5)
C15 C16 C17 C18 -0.1(5)
C16 C17 C18 C13 1.4(5)
C14 C13 C18 C17 -1.9(4)
C6 C13 C18 C17 176.8(3)
N2 C6 C19 C24 -23.4(3)
C7 C6 C19 C24 98.7(3)
C13 C6 C19 C24 -139.0(2)
N2 C6 C19 C20 157.6(2)
C7 C6 C19 C20 -80.3(3)
C13 C6 C19 C20 42.0(3)
C24 C19 C20 C21 0.6(4)
C6 C19 C20 C21 179.6(2)
C19 C20 C21 C22 0.3(4)
C20 C21 C22 C23 -0.7(5)
C21 C22 C23 C24 0.3(5)
C20 C19 C24 C23 -1.1(4)
C6 C19 C24 C23 179.9(3)
C22 C23 C24 C19 0.6(5)
N1 C4 C25 N3 0.4(4)
C3 C4 C25 N3 180.0(2)
N3 C26 C27 C32 -124.5(2)
C33 C26 C27 C32 -1.1(3)
C39 C26 C27 C32 117.6(3)
N3 C26 C27 C28 54.5(3)
C33 C26 C27 C28 177.8(2)
C39 C26 C27 C28 -63.4(3)
C32 C27 C28 C29 1.0(4)
C26 C27 C28 C29 -178.0(2)
C27 C28 C29 C30 -0.3(4)
C28 C29 C30 C31 -1.5(4)
C29 C30 C31 C32 2.4(5)
C28 C27 C32 C31 0.0(4)
C26 C27 C32 C31 178.9(2)
C30 C31 C32 C27 -1.7(5)
N3 C26 C33 C34 21.9(3)
C27 C26 C33 C34 -103.9(3)
C39 C26 C33 C34 134.8(2)
N3 C26 C33 C38 -157.9(2)
C27 C26 C33 C38 76.3(3)
C39 C26 C33 C38 -45.0(3)
C38 C33 C34 C35 1.6(4)
C26 C33 C34 C35 -178.2(2)
C33 C34 C35 C36 -2.0(4)
C34 C35 C36 C37 0.7(5)
C35 C36 C37 C38 0.9(5)
C36 C37 C38 C33 -1.3(4)
C34 C33 C38 C37 0.0(4)
C26 C33 C38 C37 179.8(2)
N3 C26 C39 C44 -133.1(2)
C27 C26 C39 C44 -10.2(3)
C33 C26 C39 C44 111.2(3)
N3 C26 C39 C40 50.0(3)
C27 C26 C39 C40 172.9(2)
C33 C26 C39 C40 -65.7(3)
C44 C39 C40 C41 0.2(4)
C26 C39 C40 C41 177.2(3)
C39 C40 C41 C42 0.5(5)
C40 C41 C42 C43 -0.5(5)
C41 C42 C43 C44 -0.2(5)
C40 C39 C44 C43 -0.9(4)
C26 C39 C44 C43 -177.7(2)
C42 C43 C44 C39 0.9(4)
O1 C45 C46 C47 -29.9(5)
C45 C46 C47 C48 16.2(6)
C46 C47 C48 O1 2.6(6)
O2 C49 C50 C51 -34.7(6)
C49 C50 C51 C52 31.4(6)
C50 C51 C52 O2 -17.0(6)
O3 C53 C54 C55 -10.8(5)
K1 C53 C54 C55 -47.5(8)
C53 C54 C55 C56 22.3(6)
C54 C55 C56 O3 -26.0(5)
N4 C57 C58 C59 0.6(3)
C61 C57 C58 C59 -177.1(3)
C57 C58 C59 C60 -1.1(3)
C58 C59 C60 N4 1.2(3)
C58 C59 C60 C81 -175.1(2)
C58 C59 C60 K2 -35.3(4)
N4 C57 C61 N5 174.1(2)
C58 C57 C61 N5 -8.3(4)
N5 C62 C63 C68 -32.8(3)
C69 C62 C63 C68 83.5(3)
C75 C62 C63 C68 -153.9(2)
N5 C62 C63 C64 148.3(2)
C69 C62 C63 C64 -95.4(3)
C75 C62 C63 C64 27.2(3)
C68 C63 C64 C65 3.0(4)
C62 C63 C64 C65 -178.1(3)
C63 C64 C65 C66 -0.8(5)
C64 C65 C66 C67 -1.4(5)
C65 C66 C67 C68 1.4(5)
C64 C63 C68 C67 -2.9(4)
C62 C63 C68 C67 178.1(3)
C66 C67 C68 C63 0.8(5)
N5 C62 C69 C70 -49.5(3)
C63 C62 C69 C70 -164.2(2)
C75 C62 C69 C70 74.1(3)
N5 C62 C69 C74 133.0(2)
C63 C62 C69 C74 18.2(3)
C75 C62 C69 C74 -103.4(3)
C74 C69 C70 C71 0.3(4)
C62 C69 C70 C71 -177.4(3)
C69 C70 C71 C72 0.0(5)
C70 C71 C72 C73 0.0(5)
C71 C72 C73 C74 -0.3(4)
C72 C73 C74 C69 0.7(4)
C70 C69 C74 C73 -0.7(4)
C62 C69 C74 C73 176.9(2)
N5 C62 C75 C76 126.6(2)
C69 C62 C75 C76 5.8(3)
C63 C62 C75 C76 -116.9(3)
N5 C62 C75 C80 -54.4(3)
C69 C62 C75 C80 -175.2(2)
C63 C62 C75 C80 62.2(3)
C80 C75 C76 C77 0.5(4)
C62 C75 C76 C77 179.5(2)
C75 C76 C77 C78 -0.2(4)
C76 C77 C78 C79 -0.1(4)
C77 C78 C79 C80 0.0(4)
C78 C79 C80 C75 0.3(4)
C76 C75 C80 C79 -0.5(4)
C62 C75 C80 C79 -179.6(2)
N4 C60 C81 N6 -5.9(4)
C59 C60 C81 N6 170.0(2)
K2 C60 C81 N6 10.7(2)
C100 C83 C84 C85 0.0(4)
C83 C84 C85 C86 -0.6(4)
C84 C85 C86 C87 1.1(4)
C85 C86 C87 C100 -1.0(4)
N6 C82 C88 C89 18.7(3)
C100 C82 C88 C89 -107.6(2)
C94 C82 C88 C89 129.5(2)
N6 C82 C88 C93 -159.9(2)
C100 C82 C88 C93 73.8(3)
C94 C82 C88 C93 -49.1(3)
C93 C88 C89 C90 0.7(4)
C82 C88 C89 C90 -178.0(2)
C88 C89 C90 C91 -1.3(4)
C89 C90 C91 C92 0.9(4)
C90 C91 C92 C93 0.1(4)
C91 C92 C93 C88 -0.8(4)
C89 C88 C93 C92 0.4(4)
C82 C88 C93 C92 179.0(2)
N6 C82 C94 C95 -119.5(3)
C88 C82 C94 C95 126.3(2)
C100 C82 C94 C95 4.2(3)
N6 C82 C94 C99 61.3(3)
C88 C82 C94 C99 -52.9(3)
C100 C82 C94 C99 -174.9(2)
C99 C94 C95 C96 -3.1(4)
C82 C94 C95 C96 177.7(2)
C94 C95 C96 C97 1.4(5)
C95 C96 C97 C98 1.3(5)
C96 C97 C98 C99 -2.2(5)
C97 C98 C99 C94 0.4(5)
C97 C98 C99 K2 -114.8(3)
C95 C94 C99 C98 2.2(4)
C82 C94 C99 C98 -178.5(3)
C95 C94 C99 K2 116.8(2)
C82 C94 C99 K2 -64.0(2)
C86 C87 C100 C83 0.3(4)
C86 C87 C100 C82 179.1(2)
C84 C83 C100 C87 0.2(4)
C84 C83 C100 C82 -178.7(2)
N6 C82 C100 C87 -124.6(2)
C88 C82 C100 C87 -1.6(3)
C94 C82 C100 C87 117.8(2)
N6 C82 C100 C83 54.2(3)
C88 C82 C100 C83 177.2(2)
C94 C82 C100 C83 -63.4(3)
C104 C13A C1A C11B 8(2)
O5B C11B C1A C13A -12(2)
C1A C13A C104 O5B -0.3(14)
C1B C13B C104 O5A 13.4(8)
O4 C105 C106 C107 -42.5(7)
C105 C106 C107 C108 38.5(9)
C106 C107 C108 O4 -22.6(11)
C106 C107 C108 K2 25.2(16)
O6 C109 C110 C111 17.6(7)
K2 C109 C110 C111 54.8(8)
C109 C110 C111 C12A -41.6(7)
C109 C110 C111 C12B -21.7(8)
C110 C111 C12A O6 52.4(8)
C110 C111 C12A K2 40.2(13)
C110 C111 C12B O6 17.3(9)
C110 C111 C12B K2 -6.4(11)
C3 C4 N1 C1 0.1(3)
C25 C4 N1 C1 179.7(2)
C3 C4 N1 K1 -167.01(17)
C25 C4 N1 K1 12.7(4)
C2 C1 N1 C4 0.5(3)
C5 C1 N1 C4 -179.5(2)
C2 C1 N1 K1 169.60(16)
C5 C1 N1 K1 -10.5(3)
C1 C5 N2 C6 -175.7(2)
C1 C5 N2 K1 -5.7(3)
C7 C6 N2 C5 -1.8(3)
C13 C6 N2 C5 -123.8(2)
C19 C6 N2 C5 119.3(2)
C7 C6 N2 K1 -170.21(14)
C13 C6 N2 K1 67.8(2)
C19 C6 N2 K1 -49.1(2)
C4 C25 N3 C26 -178.2(2)
C27 C26 N3 C25 21.3(3)
C33 C26 N3 C25 -103.2(2)
C39 C26 N3 C25 142.8(2)
C58 C57 N4 C60 0.1(3)
C61 C57 N4 C60 178.1(2)
C58 C57 N4 K2 144.78(18)
C61 C57 N4 K2 -37.2(3)
C59 C60 N4 C57 -0.9(3)
C81 C60 N4 C57 175.6(2)
K2 C60 N4 C57 152.0(2)
C59 C60 N4 K2 -152.83(16)
C81 C60 N4 K2 23.6(3)
C57 C61 N5 C62 179.0(2)
C69 C62 N5 C61 95.6(3)
C63 C62 N5 C61 -145.9(2)
C75 C62 N5 C61 -27.0(3)
C60 C81 N6 C82 -179.3(2)
C60 C81 N6 K2 -13.6(3)
C88 C82 N6 C81 -106.6(2)
C100 C82 N6 C81 17.9(3)
C94 C82 N6 C81 140.6(2)
C88 C82 N6 K2 90.2(2)
C100 C82 N6 K2 -145.37(15)
C94 C82 N6 K2 -22.6(2)
C46 C45 O1 C48 31.0(5)
C46 C45 O1 K1 -124.5(3)
C47 C48 O1 C45 -20.9(6)
C47 C48 O1 K1 131.6(4)
C50 C49 O2 C52 25.2(6)
C50 C49 O2 K1 -134.4(4)
C51 C52 O2 C49 -5.0(6)
C51 C52 O2 K1 155.8(4)
C55 C56 O3 C53 20.1(4)
C55 C56 O3 K1 158.2(3)
C54 C53 O3 C56 -6.1(4)
K1 C53 O3 C56 150.9(3)
C54 C53 O3 K1 -157.1(3)
C106 C105 O4 C108 29.1(7)
C106 C105 O4 K2 -117.4(5)
C107 C108 O4 C105 -7.0(11)
K2 C108 O4 C105 -157.9(6)
C107 C108 O4 K2 150.9(7)
C1A C11B O5B C104 9.9(14)
C1A C11B O5B K2 -179.5(9)
C13A C104 O5B C11B -7.0(13)
C13A C104 O5B K2 -177.7(8)
C111 C12B O6 C109 -7.1(9)
K2 C12B O6 C109 146.8(8)
C111 C12B O6 K2 -153.9(4)
C110 C109 O6 C12B -5.8(8)
K2 C109 O6 C12B -148.2(8)
C110 C109 O6 C12A 17.9(7)
K2 C109 O6 C12A -124.6(6)
C110 C109 O6 K2 142.5(4)
C111 C12A O6 C109 -44.7(8)
K2 C12A O6 C109 125.0(5)
C111 C12A O6 K2 -169.7(5)
C13B C104 O5A C11A -29.9(7)
C13B C104 O5A K2 129.7(5)
C1B C11A O5A C104 36.0(8)
C1B C11A O5A K2 -125.8(6)
O5A C11A C1B C13B -26.1(10)
C104 C13B C1B C11A 7.5(9)
